data_7215192
loop_
_publ_author_name
'Patil, Komal M.'
'Cameron, Scott A.'
'Moratti, Stephen C.'
'Hanton, Lyall R.'

_publ_section_title
;
 Effect of anion on Ag(i) meso-helical chains formed with
 4,4&#x2032;-dipyridyl ketone: solvent versus anion bridging and anion
 effects on the strength of ligand binding
;
_journal_issue 21
_journal_name_full CrystEngComm
_journal_page_first 4587
_journal_paper_doi 10.1039/c4ce00155a
_journal_volume 16
_journal_year 2014
_chemical_formula_sum 'C24 H18 Ag2 F6 N4 O9 S2'
_chemical_formula_weight 900.28
_chemical_name_systematic
;
 ?
;
_space_group_IT_number 15
_symmetry_cell_setting monoclinic
_symmetry_space_group_name_Hall '-C 2yc'
_symmetry_space_group_name_H-M 'C 1 2/c 1'
_atom_sites_solution_hydrogens geom
_atom_sites_solution_primary direct
_atom_sites_solution_secondary difmap
_audit_creation_method SHELXL-97
_cell_angle_alpha 90.000
_cell_angle_beta 95.529(2)
_cell_angle_gamma 90.000
_cell_formula_units_Z 4
_cell_length_a 13.7574(9)
_cell_length_b 11.2371(8)
_cell_length_c 19.0368(12)
_cell_measurement_reflns_used 8857
_cell_measurement_temperature 90(2)
_cell_measurement_theta_max 38.95
_cell_measurement_theta_min 2.64
_cell_volume 2929.3(3)
_computing_cell_refinement 'Bruker SMART'
_computing_data_collection 'Bruker SMART'
_computing_data_reduction 'Bruker SAINT'
_computing_molecular_graphics 'Bruker SHELXTL'
_computing_publication_material 'Bruker SHELXTL'
_computing_structure_refinement 'SHELXL-97 (Sheldrick, 2008)'
_computing_structure_solution 'SIR97 (Altomare et al., 1999)'
_diffrn_ambient_temperature 90(2)
_diffrn_measured_fraction_theta_full 0.998
_diffrn_measured_fraction_theta_max 0.998
_diffrn_measurement_device_type 'Bruker APEXII CCD area detector'
_diffrn_measurement_method 'phi and omega scans'
_diffrn_radiation_monochromator graphite
_diffrn_radiation_source 'fine-focus sealed tube'
_diffrn_radiation_type MoK\a
_diffrn_radiation_wavelength 0.71069
_diffrn_reflns_av_R_equivalents 0.0312
_diffrn_reflns_av_sigmaI/netI 0.0160
_diffrn_reflns_limit_h_max 16
_diffrn_reflns_limit_h_min -16
_diffrn_reflns_limit_k_max 13
_diffrn_reflns_limit_k_min -13
_diffrn_reflns_limit_l_max 23
_diffrn_reflns_limit_l_min -23
_diffrn_reflns_number 22092
_diffrn_reflns_theta_full 26.00
_diffrn_reflns_theta_max 26.00
_diffrn_reflns_theta_min 2.34
_exptl_absorpt_coefficient_mu 1.577
_exptl_absorpt_correction_T_max 0.729
_exptl_absorpt_correction_T_min 0.523
_exptl_absorpt_correction_type multi-scan
_exptl_absorpt_process_details 'SADABS (Bruker, 2004)'
_exptl_crystal_colour colourless
_exptl_crystal_density_diffrn 2.041
_exptl_crystal_density_method 'not measured'
_exptl_crystal_description rhomb
_exptl_crystal_F_000 1768
_exptl_crystal_size_max 0.70
_exptl_crystal_size_mid 0.34
_exptl_crystal_size_min 0.20
_refine_diff_density_max 0.426
_refine_diff_density_min -0.503
_refine_diff_density_rms 0.069
_refine_ls_extinction_method none
_refine_ls_goodness_of_fit_ref 1.146
_refine_ls_hydrogen_treatment mixed
_refine_ls_matrix_type full
_refine_ls_number_parameters 271
_refine_ls_number_reflns 2862
_refine_ls_number_restraints 32
_refine_ls_restrained_S_all 1.152
_refine_ls_R_factor_all 0.0204
_refine_ls_R_factor_gt 0.0199
_refine_ls_shift/su_max 0.001
_refine_ls_shift/su_mean 0.000
_refine_ls_structure_factor_coef Fsqd
_refine_ls_weighting_details 'calc w=1/[\s^2^(Fo^2^)+(0.0206P)^2^+5.7462P] where P=(Fo^2^+2Fc^2^)/3'
_refine_ls_weighting_scheme calc
_refine_ls_wR_factor_gt 0.0522
_refine_ls_wR_factor_ref 0.0525
_reflns_number_gt 2803
_reflns_number_total 2862
_reflns_threshold_expression >2\s(I)
_cod_data_source_file c4ce00155a2.cif
_cod_data_source_block Complex_1(kp03_07)
_cod_depositor_comments
;
The following automatic conversions were performed:

'_symmetry_cell_setting' value 'Monoclinic' changed to 'monoclinic'
according to
/usr/data/users/saulius/crontab/automatic-downloads/rss-feeds/RSC/lib/dictionaries/cif_core.dic
dictionary named 'cif_core.dic' version 2.4.2 from 2011-04-26.

Automatic conversion script
Id: cif_fix_values 2281 2013-09-26 08:29:07Z andrius 

 Adding full bibliography for 7215192--7215200.cif.
;
_cod_original_cell_volume 2929.3(5)
_cod_original_sg_symbol_H-M C2/c
_cod_database_code 7215192

loop_
_symmetry_equiv_pos_as_xyz
'x, y, z'
'-x, y, -z+1/2'
'x+1/2, y+1/2, z'
'-x+1/2, y+1/2, -z+1/2'
'-x, -y, -z'
'x, -y, z-1/2'
'-x+1/2, -y+1/2, -z'
'x+1/2, -y+1/2, z-1/2'

loop_
_atom_site_label
_atom_site_type_symbol
_atom_site_fract_x
_atom_site_fract_y
_atom_site_fract_z
_atom_site_U_iso_or_equiv
_atom_site_adp_type
_atom_site_occupancy
_atom_site_symmetry_multiplicity
_atom_site_calc_flag
_atom_site_refinement_flags
_atom_site_disorder_assembly
_atom_site_disorder_group
C1 C 0.80830(15) 0.20098(18) 0.17557(10) 0.0172(4) Uani 1 1 d . . .
H1 H 0.8264 0.2765 0.1617 0.021 Uiso 1 1 calc R . .
C2 C 0.86015(14) 0.14950(17) 0.23347(10) 0.0161(4) Uani 1 1 d . . .
H2 H 0.9118 0.1898 0.2581 0.019 Uiso 1 1 calc R . .
C3 C 0.83376(14) 0.03624(17) 0.25431(10) 0.0157(4) Uani 1 1 d . . .
C4 C 0.75595(15) -0.01973(19) 0.21554(11) 0.0192(4) Uani 1 1 d . . .
H4 H 0.7369 -0.0957 0.2279 0.023 Uiso 1 1 calc R . .
C5 C 0.70720(15) 0.03769(19) 0.15876(11) 0.0204(4) Uani 1 1 d . . .
H5 H 0.6547 -0.0003 0.1337 0.024 Uiso 1 1 calc R . .
C6 C 0.89038(14) -0.02852(18) 0.31384(10) 0.0161(4) Uani 1 1 d . . .
C7 C 0.95047(14) 0.04095(17) 0.36988(10) 0.0154(4) Uani 1 1 d . . .
C8 C 0.92339(14) 0.15216(17) 0.39358(10) 0.0162(4) Uani 1 1 d . . .
H8 H 0.8653 0.1873 0.3751 0.019 Uiso 1 1 calc R . .
C9 C 0.98398(15) 0.20971(18) 0.44489(10) 0.0176(4) Uani 1 1 d . . .
H9 H 0.9656 0.2842 0.4603 0.021 Uiso 1 1 calc R . .
C10 C 1.09367(15) 0.05352(18) 0.45166(10) 0.0172(4) Uani 1 1 d . . .
H10 H 1.1512 0.0192 0.4719 0.021 Uiso 1 1 calc R . .
C11 C 1.03719(15) -0.00873(17) 0.40035(10) 0.0165(4) Uani 1 1 d . . .
H11 H 1.0569 -0.0834 0.3862 0.020 Uiso 1 1 calc R . .
C12 C 0.63149(16) 0.15156(18) 0.38942(13) 0.0312(5) Uani 1 1 d D . .
N1 N 0.73306(12) 0.14718(15) 0.13835(9) 0.0177(3) Uani 1 1 d . . .
N2 N 1.06854(12) 0.16226(15) 0.47353(8) 0.0171(3) Uani 1 1 d . . .
O1 O 0.89121(11) -0.13650(13) 0.31526(8) 0.0219(3) Uani 1 1 d . . .
S2 S 0.64405(4) 0.00370(5) 0.42645(3) 0.02116(12) Uani 1 1 d D A .
Ag1 Ag 0.655652(11) 0.244144(14) 0.054178(8) 0.02055(7) Uani 1 1 d . . .
O2 O 0.5000 -0.1299(2) 0.2500 0.0720(12) Uani 1 2 d SD . .
H2A H 0.518(4) -0.077(3) 0.2839(17) 0.108 Uiso 1 1 d D . .
O11 O 0.5708(15) -0.0612(10) 0.3815(12) 0.032(4) Uani 0.36(4) 1 d PD A 1
O12 O 0.622(2) 0.0164(12) 0.4975(5) 0.050(4) Uani 0.36(4) 1 d PD A 1
O13 O 0.7426(9) -0.0288(15) 0.4160(14) 0.026(4) Uani 0.36(4) 1 d PD A 1
F11 F 0.5420(7) 0.197(3) 0.3882(12) 0.029(3) Uani 0.36(4) 1 d PD A 1
F12 F 0.6616(10) 0.1631(13) 0.3266(5) 0.033(2) Uani 0.36(4) 1 d PD A 1
F13 F 0.6892(9) 0.2201(12) 0.4349(6) 0.044(3) Uani 0.36(4) 1 d PD A 1
O12A O 0.6399(12) 0.0241(8) 0.5005(3) 0.060(3) Uani 0.64(4) 1 d PD A 2
O11A O 0.5618(8) -0.0578(6) 0.3915(7) 0.036(2) Uani 0.64(4) 1 d PD A 2
O13A O 0.7379(6) -0.0363(9) 0.4072(8) 0.025(2) Uani 0.64(4) 1 d PD A 2
F12A F 0.6951(5) 0.2312(7) 0.4153(11) 0.084(3) Uani 0.64(4) 1 d PD A 2
F13A F 0.6382(13) 0.1447(13) 0.3193(4) 0.072(3) Uani 0.64(4) 1 d PD A 2
F11A F 0.5417(5) 0.1918(15) 0.3967(8) 0.033(2) Uani 0.64(4) 1 d PD A 2

loop_
_atom_site_aniso_label
_atom_site_aniso_U_11
_atom_site_aniso_U_22
_atom_site_aniso_U_33
_atom_site_aniso_U_23
_atom_site_aniso_U_13
_atom_site_aniso_U_12
C1 0.0199(10) 0.0153(9) 0.0165(9) -0.0015(7) 0.0021(8) 0.0009(8)
C2 0.0154(9) 0.0173(9) 0.0155(9) -0.0032(7) 0.0013(7) 0.0014(8)
C3 0.0165(9) 0.0183(9) 0.0127(9) -0.0027(7) 0.0023(7) 0.0018(8)
C4 0.0208(10) 0.0194(10) 0.0174(10) 0.0004(8) 0.0016(8) -0.0044(8)
C5 0.0194(10) 0.0248(11) 0.0164(10) -0.0026(8) -0.0008(8) -0.0043(8)
C6 0.0160(9) 0.0177(10) 0.0150(9) 0.0002(7) 0.0032(8) -0.0001(8)
C7 0.0171(10) 0.0172(9) 0.0121(9) 0.0023(7) 0.0018(7) -0.0015(7)
C8 0.0151(9) 0.0182(9) 0.0153(9) 0.0011(7) 0.0010(7) 0.0009(7)
C9 0.0192(10) 0.0182(9) 0.0155(9) -0.0003(8) 0.0028(8) 0.0007(8)
C10 0.0161(9) 0.0210(10) 0.0143(9) 0.0055(8) 0.0006(7) 0.0001(8)
C11 0.0196(10) 0.0147(9) 0.0154(9) 0.0035(7) 0.0024(8) 0.0006(8)
C12 0.0240(12) 0.0194(11) 0.0523(15) 0.0045(10) 0.0147(11) 0.0068(9)
N1 0.0170(8) 0.0207(8) 0.0150(8) -0.0010(7) 0.0003(6) 0.0031(7)
N2 0.0169(8) 0.0202(8) 0.0140(8) 0.0017(6) 0.0006(6) -0.0026(7)
O1 0.0259(8) 0.0168(7) 0.0222(7) 0.0003(6) -0.0016(6) -0.0012(6)
S2 0.0236(3) 0.0210(3) 0.0191(2) 0.00350(19) 0.0029(2) 0.0085(2)
Ag1 0.01919(10) 0.02680(11) 0.01486(10) 0.00238(6) -0.00248(7) 0.00535(6)
O2 0.083(2) 0.0176(13) 0.102(3) 0.000 -0.062(2) 0.000
O11 0.014(4) 0.030(6) 0.052(6) -0.001(4) 0.004(5) 0.004(3)
O12 0.057(8) 0.064(7) 0.030(7) 0.024(5) 0.016(5) 0.034(5)
O13 0.020(5) 0.029(6) 0.027(6) -0.005(4) -0.005(3) 0.011(4)
F11 0.020(6) 0.025(5) 0.043(6) 0.010(4) 0.007(3) 0.010(4)
F12 0.032(4) 0.021(3) 0.048(4) 0.012(3) 0.024(3) 0.001(3)
F13 0.038(4) 0.031(5) 0.061(6) -0.030(4) 0.001(3) -0.013(3)
O12A 0.065(5) 0.101(6) 0.015(3) -0.003(3) 0.001(2) 0.052(4)
O11A 0.029(4) 0.019(3) 0.063(4) -0.008(2) 0.014(3) -0.007(2)
O13A 0.021(3) 0.022(3) 0.031(4) -0.005(2) 0.001(2) 0.009(2)
F12A 0.031(2) 0.0182(19) 0.205(8) -0.001(4) 0.023(4) -0.0022(15)
F13A 0.087(6) 0.068(5) 0.070(3) 0.050(3) 0.056(3) 0.047(4)
F11A 0.030(4) 0.025(4) 0.044(3) 0.004(3) 0.010(2) 0.015(2)

loop_
_atom_type_symbol
_atom_type_description
_atom_type_scat_dispersion_real
_atom_type_scat_dispersion_imag
_atom_type_scat_source
C C 0.0033 0.0016 'International Tables Vol C Tables 4.2.6.8 and 6.1.1.4'
H H 0.0000 0.0000 'International Tables Vol C Tables 4.2.6.8 and 6.1.1.4'
N N 0.0061 0.0033 'International Tables Vol C Tables 4.2.6.8 and 6.1.1.4'
O O 0.0106 0.0060 'International Tables Vol C Tables 4.2.6.8 and 6.1.1.4'
F F 0.0171 0.0103 'International Tables Vol C Tables 4.2.6.8 and 6.1.1.4'
S S 0.1246 0.1234 'International Tables Vol C Tables 4.2.6.8 and 6.1.1.4'
Ag Ag -0.8971 1.1015 'International Tables Vol C Tables 4.2.6.8 and 6.1.1.4'

loop_
_geom_angle_atom_site_label_1
_geom_angle_atom_site_label_2
_geom_angle_atom_site_label_3
_geom_angle
_geom_angle_site_symmetry_1
_geom_angle_site_symmetry_3
N1 C1 C2 123.10(19) . .
N1 C1 H1 118.5 . .
C2 C1 H1 118.5 . .
C1 C2 C3 118.81(18) . .
C1 C2 H2 120.6 . .
C3 C2 H2 120.6 . .
C4 C3 C2 118.08(18) . .
C4 C3 C6 119.92(18) . .
C2 C3 C6 121.89(18) . .
C5 C4 C3 119.79(19) . .
C5 C4 H4 120.1 . .
C3 C4 H4 120.1 . .
N1 C5 C4 122.14(19) . .
N1 C5 H5 118.9 . .
C4 C5 H5 118.9 . .
O1 C6 C3 120.32(18) . .
O1 C6 C7 119.99(17) . .
C3 C6 C7 119.61(17) . .
C8 C7 C11 118.06(18) . .
C8 C7 C6 123.38(17) . .
C11 C7 C6 118.55(18) . .
C9 C8 C7 119.16(18) . .
C9 C8 H8 120.4 . .
C7 C8 H8 120.4 . .
N2 C9 C8 122.66(19) . .
N2 C9 H9 118.7 . .
C8 C9 H9 118.7 . .
N2 C10 C11 122.37(18) . .
N2 C10 H10 118.8 . .
C11 C10 H10 118.8 . .
C10 C11 C7 119.58(18) . .
C10 C11 H11 120.2 . .
C7 C11 H11 120.2 . .
F12 C12 F12A 91.0(9) . .
F12 C12 F11 108.6(9) . .
F12A C12 F11 108.9(13) . .
F12 C12 F11A 116.0(12) . .
F12A C12 F11A 108.7(6) . .
F11 C12 F11A 7.5(19) . .
F12 C12 F13A 17.1(9) . .
F12A C12 F13A 107.7(5) . .
F11 C12 F13A 99.0(13) . .
F11A C12 F13A 105.9(5) . .
F12 C12 F13 108.0(6) . .
F12A C12 F13 17.5(10) . .
F11 C12 F13 105.9(8) . .
F11A C12 F13 103.4(10) . .
F13A C12 F13 124.9(8) . .
F12 C12 S2 114.9(7) . .
F12A C12 S2 116.4(7) . .
F11 C12 S2 114.6(14) . .
F11A C12 S2 109.0(8) . .
F13A C12 S2 108.7(6) . .
F13 C12 S2 104.1(7) . .
C1 N1 C5 118.09(17) . .
C1 N1 Ag1 118.05(14) . .
C5 N1 Ag1 123.75(14) . .
C9 N2 C10 118.14(17) . .
C9 N2 Ag1 120.01(14) . 8_556
C10 N2 Ag1 121.80(13) . 8_556
O12 S2 O11A 105.2(16) . .
O12 S2 O12A 10.3(17) . .
O11A S2 O12A 115.4(5) . .
O12 S2 O13 116.4(7) . .
O11A S2 O13 121.8(15) . .
O12A S2 O13 107.7(16) . .
O12 S2 O13A 123.1(15) . .
O11A S2 O13A 114.6(4) . .
O12A S2 O13A 114.8(5) . .
O13 S2 O13A 7.7(17) . .
O12 S2 O11 114.4(7) . .
O11A S2 O11 9.4(17) . .
O12A S2 O11 124.6(15) . .
O13 S2 O11 113.7(7) . .
O13A S2 O11 106.3(15) . .
O12 S2 C12 105.0(5) . .
O11A S2 C12 102.7(3) . .
O12A S2 C12 103.0(4) . .
O13 S2 C12 103.6(6) . .
O13A S2 C12 103.9(3) . .
O11 S2 C12 101.3(5) . .
N2 Ag1 N1 175.71(6) 8_455 .

loop_
_geom_bond_atom_site_label_1
_geom_bond_atom_site_label_2
_geom_bond_distance
_geom_bond_site_symmetry_2
C1 N1 1.341(3) .
C1 C2 1.381(3) .
C1 H1 0.9300 .
C2 C3 1.392(3) .
C2 H2 0.9300 .
C3 C4 1.391(3) .
C3 C6 1.500(3) .
C4 C5 1.376(3) .
C4 H4 0.9300 .
C5 N1 1.348(3) .
C5 H5 0.9300 .
C6 O1 1.214(3) .
C6 C7 1.504(3) .
C7 C8 1.392(3) .
C7 C11 1.392(3) .
C8 C9 1.382(3) .
C8 H8 0.9300 .
C9 N2 1.346(3) .
C9 H9 0.9300 .
C10 N2 1.347(3) .
C10 C11 1.379(3) .
C10 H10 0.9300 .
C11 H11 0.9300 .
C12 F12 1.309(8) .
C12 F12A 1.313(6) .
C12 F11 1.333(9) .
C12 F11A 1.336(5) .
C12 F13A 1.349(6) .
C12 F13 1.357(6) .
C12 S2 1.807(2) .
N1 Ag1 2.1354(17) .
N2 Ag1 2.1318(17) 8_556
S2 O12 1.419(8) .
S2 O11A 1.434(5) .
S2 O12A 1.435(5) .
S2 O13 1.437(8) .
S2 O13A 1.447(5) .
S2 O11 1.454(7) .
Ag1 N2 2.1318(17) 8_455
O2 H2A 0.891(10) .
